data_2003226
loop_
_publ_author_name
'Yuge, H.'
'Iwamoto, T.'

_publ_contact_author
;
   Prof. Dr. Toschitake Iwamoto
   Department of Chemistry,
   College of Arts and Sciences,
   The University of Tokyo,
   Komaba, Meguro, Tokyo 153,
   Japan
;
_publ_section_title
;
 Two-Dimensional Open-Frame Host Structure of the Inclusion Compound
 [Cd(tenH)~2~{Ni(CN)~4~}~2~].4C~6~H~5~NH~2~ (ten =
 1,4-Diazabicyclo[2.2.2]octane)
;
_journal_issue 3
_journal_name_full 'Acta Crystallographica Section C'
_journal_page_first 374
_journal_page_last 377
_journal_paper_doi 10.1107/S0108270194009388
_journal_volume 51
_journal_year 1995
_chemical_formula_moiety 'C20 H26 Cd N12 Ni2 , 4C6 H7 N1'
_chemical_formula_sum 'C44 H54 Cd N16 Ni2'
_chemical_formula_weight 1036.82
_space_group_IT_number 14
_symmetry_cell_setting monoclinic
_symmetry_space_group_name_Hall '-P 2yn'
_symmetry_space_group_name_H-M 'P 1 21/n 1'
_cell_angle_alpha 90.00
_cell_angle_beta 92.24(2)
_cell_angle_gamma 90.00
_cell_formula_units_Z 2
_cell_length_a 10.537(2)
_cell_length_b 10.615(3)
_cell_length_c 21.101(4)
_cell_measurement_reflns_used 25
_cell_measurement_temperature 293
_cell_measurement_theta_max 17.45
_cell_measurement_theta_min 16.00
_cell_volume 2358.3(9)
_computing_cell_refinement
;      MSC/AFC Diffractometer Control Software
       (Molecular Structure Corporation, 1987)
;
_computing_data_collection
;      MSC/AFC Diffractometer Control Software
       (Molecular Structure Corporation, 1987)
;
_computing_data_reduction 'SHELX-76 (Sheldrick, 1976)'
_computing_molecular_graphics 'ORTEPII (Johnson, 1976)'
_computing_structure_refinement 'SHELX-76 (Sheldrick, 1976)'
_computing_structure_solution 'SHELX-76 (Sheldrick, 1976)'
_diffrn_measurement_device 'RIGAKU AFC-5R diffractometer'
_diffrn_measurement_method \w/2\q
_diffrn_radiation_type MoK\a
_diffrn_radiation_wavelength 0.71069
_diffrn_reflns_av_R_equivalents 0.011
_diffrn_reflns_limit_h_max 14
_diffrn_reflns_limit_h_min 0
_diffrn_reflns_limit_k_max 14
_diffrn_reflns_limit_k_min 0
_diffrn_reflns_limit_l_max 29
_diffrn_reflns_limit_l_min -29
_diffrn_reflns_number 7697
_diffrn_reflns_theta_max 30.00
_diffrn_standards_decay_% 3.7
_diffrn_standards_interval_count 200
_diffrn_standards_number 3
_exptl_absorpt_coefficient_mu 1.287
_exptl_absorpt_correction_type none
_exptl_crystal_colour yellow
_exptl_crystal_density_diffrn 1.47
_exptl_crystal_density_meas 1.47(1)
_exptl_crystal_density_method 'flotation in mesitylene-bromoform'
_exptl_crystal_description plate
_exptl_crystal_size_max 0.24
_exptl_crystal_size_mid 0.20
_exptl_crystal_size_min 0.18
_refine_diff_density_max 0.60
_refine_diff_density_min -0.46
_refine_ls_extinction_method none
_refine_ls_goodness_of_fit_obs 1.369
_refine_ls_hydrogen_treatment refall
_refine_ls_number_parameters 397
_refine_ls_number_reflns 3654
_refine_ls_R_factor_obs 0.0417
_refine_ls_shift/esd_max 0.013
_refine_ls_structure_factor_coef F
_refine_ls_weighting_details 'w = 1/[\s^2^(F~o~)+0.00005F~o~^2^]'
_refine_ls_weighting_scheme calc
_refine_ls_wR_factor_obs 0.0338
_reflns_number_observed 3654
_reflns_number_total 5554
_reflns_observed_criterion >4\s(F)
_cod_data_source_file ab1195.cif
_cod_data_source_block ab1195
_cod_depositor_comments
;
The following automatic conversions were performed:

'_refine_ls_weighting_scheme' value 'calc w =
1/[\s^2^(F~o~)+0.00005F~o~^2^]' was changed to 'calc'. New tag
'_refine_ls_weighting_details' was created. The value of the new tag
was set to 'w = 1/[\s^2^(F~o~)+0.00005F~o~^2^]'.

Automatic conversion script
Id: cif_fix_values 3143 2015-03-26 13:38:13Z robertas 
;
_cod_original_cell_volume 2358.4(9)
_cod_original_sg_symbol_H-M 'P 21/n'
_cod_database_code 2003226

loop_
_symmetry_equiv_pos_as_xyz
+x,+y,+z
1/2-x,1/2+y,1/2-z
-x,-y,-z
1/2+x,1/2-y,1/2+z

loop_
_atom_site_aniso_label
_atom_site_aniso_U_11
_atom_site_aniso_U_12
_atom_site_aniso_U_13
_atom_site_aniso_U_22
_atom_site_aniso_U_23
_atom_site_aniso_U_33
Cd .0186(2) -.0007(3) .0020(2) .0176(2) .0012(3) .0341(2)
Ni1 .0377(4) .0002(6) .0027(3) .0166(3) .0033(5) .0459(4)
Ni2 .0173(3) .0008(6) .0018(3) .0411(4) .0036(6) .0386(4)
N1 .055(2) -.002(2) .016(2) .019(2) .000(2) .046(3)
N2 .072(3) .009(2) .011(2) .051(3) .004(2) .055(3)
N3 .022(1) .001(3) .002(1) .049(2) -.001(3) .047(2)
N4 .040(3) .002(3) -.001(2) .093(4) -.012(3) .050(3)
C1 .040(2) .003(3) .005(2) .025(2) -.001(2) .038(3)
C2 .047(3) .002(2) -.003(2) .023(3) .001(2) .058(3)
C3 .026(2) .004(4) -.002(1) .038(2) .000(3) .035(2)
C4 .016(2) .005(2) .003(2) .050(3) .007(2) .047(3)
N11 .027(2) -.003(1) .002(1) .019(2) .001(1) .034(2)
C11 .034(3) .008(2) -.000(2) .049(3) .006(2) .036(3)
C12 .038(3) .007(3) -.003(2) .060(4) .001(3) .040(3)
C13 .045(3) -.014(2) .006(2) .030(3) -.005(2) .037(3)
C14 .056(4) -.008(3) .013(3) .034(3) .003(2) .043(3)
C15 .039(3) -.003(2) .002(2) .024(2) .001(2) .040(3)
C16 .046(3) .009(3) .004(3) .040(3) -.008(2) .040(3)
N12 .038(2) .001(2) .005(2) .038(2) -.002(2) .033(2)
N21 .056(3) -.004(3) .009(3) .073(4) -.003(3) .069(4)
C21 .041(3) -.013(2) .007(3) .038(3) -.002(2) .056(3)
C22 .057(4) -.022(4) .002(3) .067(4) .002(4) .053(3)
C23 .066(5) -.018(4) -.016(5) .064(5) .027(4) .097(6)
C24 .051(4) -.006(4) .016(5) .049(4) -.002(5) .146(8)
C25 .074(5) -.021(3) .028(4) .045(4) -.012(3) .080(5)
C26 .058(4) -.015(3) .002(3) .043(3) .002(3) .055(3)
N31 .062(4) .009(3) .012(3) .048(3) .003(2) .050(3)
C31 .059(3) .005(4) .010(2) .049(3) .002(3) .032(2)
C32 .067(4) .022(4) .010(4) .066(4) .005(3) .071(4)
C33 .063(5) -.002(5) -.014(4) .118(8) .027(5) .079(5)
C34 .101(6) -.022(5) .007(4) .081(6) .009(4) .056(4)
C35 .113(7) -.010(5) .015(5) .055(5) -.013(4) .076(5)
C36 .057(4) .007(3) .011(3) .048(3) -.004(3) .069(4)

loop_
_atom_site_label
_atom_site_fract_x
_atom_site_fract_y
_atom_site_fract_z
_atom_site_U_iso_or_equiv
_atom_site_thermal_displace_type
Cd .0 .0 .0 .0234(1) Uani
Ni1 .0 .5 .0 .0334(2) Uani
Ni2 .5 .0 .0 .0323(2) Uani
N1 -.0060(4) .2176(3) .0118(2) .040(1) Uani
N2 -.0864(4) .5334(4) .1334(2) .060(2) Uani
N3 .2190(3) .0019(5) .0214(2) .039(1) Uani
N4 .5626(4) .1063(5) .1303(2) .061(2) Uani
C1 -.0053(5) .3249(4) .0083(2) .034(1) Uani
C2 -.0534(4) .5193(4) .0828(2) .043(2) Uani
C3 .3260(3) .0012(5) .0147(2) .033(1) Uani
C4 .5366(4) .0669(4) .0811(2) .038(2) Uani
N11 -.0537(3) -.0314(3) .1106(2) .027(1) Uani
C11 .0644(5) -.0631(5) .1478(2) .040(2) Uani
C12 .0431(5) -.0591(6) .2189(3) .047(2) Uani
C13 -.1462(5) -.1342(5) .1202(2) .037(2) Uani
C14 -.1579(6) -.1638(5) .1908(2) .044(2) Uani
C15 -.1085(5) .0854(4) .1372(2) .034(2) Uani
C16 -.1499(5) .0639(5) .2051(3) .042(2) Uani
N12 -.0969(4) -.0583(4) .2279(2) .036(1) Uani
N21 -.0113(5) .3800(6) .2568(3) .066(2) Uani
C21 .0993(5) .3101(5) .2488(3) .045(2) Uani
C22 .1588(6) .2480(6) .2995(3) .059(2) Uani
C23 .2624(7) .1718(7) .2901(4) .076(3) Uani
C24 .3053(7) .1540(7) .2308(5) .082(3) Uani
C25 .2478(7) .2145(6) .1803(3) .066(3) Uani
C26 .1458(6) .2915(5) .1887(3) .052(2) Uani
N31 -.1329(5) -.0909(5) .3566(2) .053(2) Uani
C31 -.0492(5) -.0093(6) .3924(2) .047(2) Uani
C32 .0733(7) -.0448(7) .4075(3) .068(3) Uani
C33 .1547(8) .0364(9) .4416(4) .087(4) Uani
C34 .1134(9) .1528(8) .4600(3) .079(3) Uani
C35 -.0070(9) .1871(7) .4437(3) .081(3) Uani
C36 -.0892(6) .1093(6) .4102(3) .058(2) Uani
H1 .133(4) -.011(4) .135(2) .05(1) Uiso
H2 .089(4) -.153(4) .133(2) .05(1) Uiso
H3 .076(4) .006(4) .241(2) .06(2) Uiso
H4 .075(5) -.130(5) .239(2) .06(2) Uiso
H5 -.126(4) -.204(4) .098(2) .03(1) Uiso
H6 -.225(4) -.111(5) .102(2) .06(2) Uiso
H7 -.242(4) -.168(4) .204(2) .03(1) Uiso
H8 -.115(5) -.244(5) .204(2) .07(2) Uiso
H9 -.189(4) .106(4) .109(2) .05(1) Uiso
H10 -.045(4) .150(4) .135(2) .05(1) Uiso
H11 -.119(4) .122(4) .235(2) .04(1) Uiso
H12 -.238(4) .059(4) .208(2) .04(1) Uiso
H13 -.115(4) -.060(4) .272(2) .05(1) Uiso
H20 -.010(6) .402(6) .293(2) .08(2) Uiso
H21 -.026(5) .432(5) .223(2) .08(2) Uiso
H22 .127(4) .266(4) .339(2) .05(2) Uiso
H23 .290(6) .134(6) .324(3) .09(2) Uiso
H24 .365(5) .113(5) .229(3) .07(2) Uiso
H25 .272(5) .202(5) .138(2) .07(2) Uiso
H26 .105(4) .334(4) .155(2) .03(1) Uiso
H30 -.212(4) -.073(4) .362(2) .04(1) Uiso
H31 -.118(5) -.160(5) .365(2) .06(2) Uiso
H32 .104(5) -.121(5) .393(2) .06(2) Uiso
H33 .229(6) .012(7) .444(3) .10(3) Uiso
H34 .187(7) .206(6) .483(3) .13(3) Uiso
H35 -.036(6) .262(6) .455(3) .11(3) Uiso
H36 -.178(4) .129(4) .400(2) .05(2) Uiso

loop_
_atom_type_symbol
_atom_type_scat_source
C 'SHELX-76 (Sheldrick, 1976)'
H 'SHELX-76 (Sheldrick, 1976)'
Cd 'International Tables Vol. IV Table 2.2B'
N 'SHELX-76 (Sheldrick, 1976)'
Ni 'International Tables Vol. IV Table 2.2B'

loop_
_geom_angle_atom_site_label_1
_geom_angle_atom_site_label_2
_geom_angle_atom_site_label_3
_geom_angle
_geom_angle_publ_flag
N1 Cd N3 90.1(2) yes
N1 Cd N11 91.40(10) yes
N3 Cd N11 94.60(10) yes
C1 Ni1 C2 90.6(2) yes
C3 Ni2 C4 90.8(2) yes
Cd N1 C1 169.8(4) yes
Cd N3 C3 161.8(3) yes
Ni1 C1 N1 177.9(5) yes
Ni1 C2 N2 178.8(4) yes
Ni2 C3 N3 177.6(3) yes
Ni2 C4 N4 177.9(4) yes
Cd N11 C11 108.3(3) yes
Cd N11 C13 114.1(3) yes
Cd N11 C15 110.7(2) yes
C11 N11 C13 107.7(4) yes
C13 N11 C15 107.2(4) yes
C15 N11 C11 108.7(4) yes
N11 C11 C12 111.1(4) yes
N11 C15 C16 111.0(4) yes
N11 C13 C14 111.2(4) yes
C11 C12 N12 108.0(4) yes
C13 C14 N12 107.8(4) yes
C15 C16 N12 108.4(4) yes
C12 N12 C14 109.6(4) yes
C14 N12 C16 109.6(4) yes
C16 N12 C12 108.9(4) yes
N21 C21 C22 120.9(5) no
N21 C21 C26 120.7(6) no
C21 C22 C23 120.3(6) no
C22 C23 C24 120.5(7) no
C23 C24 C25 119.9(8) no
C24 C25 C26 120.5(7) no
C25 C26 C21 120.6(6) no
C26 C21 C22 118.1(5) no
N31 C31 C32 120.8(6) no
N31 C31 C36 120.4(5) no
C31 C32 C33 120.3(7) no
C32 C33 C34 120.4(8) no
C33 C34 C35 118.5(8) no
C34 C35 C36 122.4(8) no
C35 C36 C31 119.6(7) no
C36 C31 C32 118.8(6) no
N11 C11 H1 111(3) no
C12 C11 H1 113(3) no
N11 C11 H2 106(2) no
C12 C11 H2 111(2) no
H1 C11 H2 105(4) no
C11 C12 H3 117(3) no
N12 C12 H3 107(3) no
C11 C12 H4 111(3) no
N12 C12 H4 107(3) no
H3 C12 H4 105(4) no
N11 C13 H5 111(3) no
C14 C13 H5 111(3) no
N11 C13 H6 109(3) no
C14 C13 H6 111(3) no
H5 C13 H6 103(4) no
C13 C14 H7 114(3) no
N12 C14 H7 106(3) no
C13 C14 H8 114(3) no
N12 C14 H8 108(3) no
H7 C14 H8 108(4) no
N11 C15 H9 106(3) no
C16 C15 H9 108(3) no
N11 C15 H10 107(3) no
C16 C15 H10 113(3) no
H9 C15 H10 112(4) no
C15 C16 H11 116(3) no
N12 C16 H11 104(3) no
C15 C16 H12 113(3) no
N12 C16 H12 107(3) no
H11 C16 H12 109(4) no
C12 N12 H13 111(3) no
C14 N12 H13 113(3) no
C16 N12 H13 104(3) no
C21 N21 H20 107(5) no
C21 N21 H21 110(4) no
H20 N21 H21 124(6) no
C21 C22 H22 115(3) no
C23 C22 H22 124(3) no
C22 C23 H23 114(4) no
C24 C23 H23 126(4) no
C23 C24 H24 115(5) no
C25 C24 H24 125(5) no
C24 C25 H25 123(3) no
C26 C25 H25 116(4) no
C21 C26 H26 117(3) no
C25 C26 H26 122(3) no
C31 N31 H30 112(3) no
C31 N31 H31 110(4) no
H30 N31 H31 111(5) no
C31 C32 H32 120(3) no
C33 C32 H32 120(3) no
C32 C33 H33 114(5) no
C34 C33 H33 125(5) no
C33 C34 H34 112(4) no
C35 C34 H34 129(4) no
C34 C35 H35 120(5) no
C36 C35 H35 117(5) no
C31 C36 H36 116(3) no
C35 C36 H36 125(3) no

loop_
_geom_bond_atom_site_label_1
_geom_bond_atom_site_label_2
_geom_bond_distance
_geom_bond_publ_flag
Cd N1 2.325(3) yes
Cd N3 2.334(3) yes
Cd N11 2.446(3) yes
Ni1 C1 1.868(4) yes
Ni1 C2 1.868(5) yes
Ni2 C3 1.871(4) yes
Ni2 C4 1.879(5) yes
C1 N1 1.141(5) yes
C2 N2 1.145(6) yes
C3 N3 1.142(4) yes
C4 N4 1.142(5) yes
N11 C11 1.483(5) yes
N11 C13 1.483(5) yes
N11 C15 1.486(5) yes
N12 C12 1.495(6) yes
N12 C14 1.497(6) yes
N12 C16 1.485(6) yes
C11 C12 1.528(7) yes
C13 C14 1.531(7) yes
C15 C16 1.532(7) yes
N21 C21 1.397(7) no
C21 C22 1.386(7) no
C22 C23 1.379(9) no
C23 C24 1.359(11) no
C24 C25 1.365(10) no
C25 C26 1.368(8) no
C26 C21 1.390(7) no
N31 C31 1.430(7) no
C31 C32 1.370(7) no
C32 C33 1.397(10) no
C33 C34 1.371(10) no
C34 C35 1.351(10) no
C35 C36 1.373(9) no
C36 C31 1.384(7) no
C11 H1 0.95(4) no
C11 H2 1.04(4) no
C12 H3 0.90(5) no
C12 H4 0.92(5) no
C13 H5 0.91(4) no
C13 H6 0.93(5) no
C14 H7 0.94(4) no
C14 H8 1.00(5) no
C15 H9 1.04(5) no
C15 H10 0.96(4) no
C16 H11 0.93(4) no
C16 H12 0.94(4) no
N12 H13 0.95(4) no
N21 H20 0.80(5) no
N21 H21 0.92(5) no
C22 H22 0.93(4) no
C23 H23 0.87(6) no
C24 H24 0.76(5) no
C25 H25 0.94(5) no
C26 H26 0.93(4) no
N31 H30 0.86(4) no
N31 H31 0.77(5) no
C32 H32 0.93(5) no
C33 H33 0.83(6) no
C34 H34 1.06(7) no
C35 H35 0.88(6) no
C36 H36 0.98(4) no

loop_
_geom_contact_atom_site_label_1
_geom_contact_atom_site_label_2
_geom_contact_distance
_geom_contact_site_symmetry_2
_geom_contact_publ_flag
N2 N21 3.146(8) . yes
N2 H21 2.24(5) . no
N2 N31 3.254(7) 2_455 yes
N2 H30 2.42(4) 2_455 no
N4 N21 3.442(8) 2_545 yes
N4 H20 2.77(6) 2_545 no
N4 N31 3.308(7) 2_555 yes
N4 H31 2.55(5) 2_555 no
N12 N31 2.779(7) . yes
N31 H13 1.84(4) . no

loop_
_cod_changelog_entry_id
_cod_changelog_entry_author
_cod_changelog_entry_date
_cod_changelog_entry_text
1 'Vaitkus, Antanas' 2023-12-15T13:08:16+02:00
;
 Corrected the ATOM_TYPE loop by removing extra data values which were
 incorrectly copied from other data items, e.g.
 'MSC/AFC Diffractometer Control Software ...'.
;
